data_4305320
loop_
_publ_author_name
'Juan Forni\'es'
'Consuelo Fortu\~no'
'Susana Ib\'a\~nez'
'Antonio Mart\'in'

_publ_section_title
;
Halide Addition/Abstraction in Phosphido Derivatives: Isolation of the
Thallium and Silver Intermediates
;
_journal_name_full 'Inorganic Chemistry'
_journal_page_first 5978
_journal_page_last 5987
_journal_paper_doi 10.1021/ic800294c
_journal_volume 47
_journal_year 2008
_chemical_formula_sum 'C75.5 H46 Cl3 F20 N P4 Pd Pt2'
_chemical_formula_weight 2073.94
_chemical_name_systematic
; 
 ? 
;
_space_group_IT_number 2
_symmetry_cell_setting triclinic
_symmetry_space_group_name_Hall '-P 1'
_symmetry_space_group_name_H-M 'P -1'
_atom_sites_solution_hydrogens geom
_atom_sites_solution_primary direct
_atom_sites_solution_secondary difmap
_audit_creation_method SHELXL-97
_cell_angle_alpha 79.063(2)
_cell_angle_beta 79.948(2)
_cell_angle_gamma 87.795(4)
_cell_formula_units_Z 2
_cell_length_a 12.4958(12)
_cell_length_b 13.9499(15)
_cell_length_c 21.957(3)
_cell_measurement_temperature 293(2)
_cell_volume 3700.2(7)
_computing_cell_refinement 'Bruker SMART'
_computing_data_collection 'Bruker SMART'
_computing_data_reduction 'Bruker SAINT'
_computing_molecular_graphics 'Bruker SHELXTL'
_computing_publication_material 'Bruker SHELXTL'
_computing_structure_refinement 'SHELXL-97 (Sheldrick, 1997)'
_computing_structure_solution 'SHELXS-97 (Sheldrick, 1990)'
_diffrn_ambient_temperature 293(2)
_diffrn_measured_fraction_theta_full 0.984
_diffrn_measured_fraction_theta_max 0.984
_diffrn_measurement_device_type 'CCD area detector'
_diffrn_measurement_method 'phi and omega scans'
_diffrn_radiation_monochromator graphite
_diffrn_radiation_source 'fine-focus sealed tube'
_diffrn_radiation_type MoK\a
_diffrn_radiation_wavelength 0.71073
_diffrn_reflns_av_R_equivalents 0.0238
_diffrn_reflns_av_sigmaI/netI 0.0532
_diffrn_reflns_limit_h_max 7
_diffrn_reflns_limit_h_min -14
_diffrn_reflns_limit_k_max 16
_diffrn_reflns_limit_k_min -16
_diffrn_reflns_limit_l_max 25
_diffrn_reflns_limit_l_min -26
_diffrn_reflns_number 20431
_diffrn_reflns_theta_full 25.04
_diffrn_reflns_theta_max 25.04
_diffrn_reflns_theta_min 1.49
_exptl_absorpt_coefficient_mu 4.301
_exptl_absorpt_correction_T_max 0.4653
_exptl_absorpt_correction_T_min 0.2223
_exptl_absorpt_correction_type empirical
_exptl_crystal_colour red
_exptl_crystal_density_diffrn 1.861
_exptl_crystal_density_method 'not measured'
_exptl_crystal_description parallelepiped
_exptl_crystal_F_000 1998
_exptl_crystal_size_max 0.50
_exptl_crystal_size_mid 0.35
_exptl_crystal_size_min 0.21
_refine_diff_density_max 1.264
_refine_diff_density_min -0.676
_refine_diff_density_rms 0.117
_refine_ls_extinction_method none
_refine_ls_goodness_of_fit_ref 1.089
_refine_ls_hydrogen_treatment constr
_refine_ls_matrix_type full
_refine_ls_number_parameters 966
_refine_ls_number_reflns 12881
_refine_ls_number_restraints 6
_refine_ls_restrained_S_all 1.091
_refine_ls_R_factor_all 0.0476
_refine_ls_R_factor_gt 0.0373
_refine_ls_shift/su_max 0.001
_refine_ls_shift/su_mean 0.000
_refine_ls_structure_factor_coef Fsqd
_refine_ls_weighting_details 'calc w=1/[\s^2^(Fo^2^)+(0.0400P)^2^+0.0000P] where P=(Fo^2^+2Fc^2^)/3'
_refine_ls_weighting_scheme calc
_refine_ls_wR_factor_gt 0.0934
_refine_ls_wR_factor_ref 0.0958
_reflns_number_gt 9991
_reflns_number_total 12881
_reflns_threshold_expression >2sigma(I)
_cod_data_source_file ic800294c-file001_2.cif
_cod_data_source_block 6
_cod_depositor_comments
;
The following automatic conversions were performed:
'_symmetry_cell_setting' value 'Triclinic' changed to 'triclinic'
according to '/home/saulius/struct/CIF-dictionaries/cif_core.dic'
dictionary named 'cif_core.dic' version 2.4.1 from 2010-06-29.

Automatic conversion script
Id: cif_fix_enum 1527 2010-12-29 10:47:43Z saulius 
;
_cod_original_formula_sum 'C75.50 H46 Cl3 F20 N P4 Pd Pt2'
_cod_database_code 4305320

loop_
_symmetry_equiv_pos_as_xyz
'x, y, z'
'-x, -y, -z'

loop_
_atom_site_label
_atom_site_type_symbol
_atom_site_fract_x
_atom_site_fract_y
_atom_site_fract_z
_atom_site_U_iso_or_equiv
_atom_site_adp_type
_atom_site_occupancy
_atom_site_symmetry_multiplicity
_atom_site_calc_flag
_atom_site_refinement_flags
_atom_site_disorder_assembly
_atom_site_disorder_group
Pt1 Pt 0.29152(2) 0.229851(19) 0.149791(12) 0.04160(9) Uani 1 1 d . . .
Pt2 Pt 0.23464(2) -0.194796(19) 0.363392(11) 0.03888(8) Uani 1 1 d . . .
Pd Pd 0.24457(4) 0.03909(4) 0.22624(2) 0.03732(13) Uani 1 1 d . . .
P1 P 0.12573(14) 0.15673(13) 0.19747(8) 0.0420(4) Uani 1 1 d . . .
P2 P 0.14396(14) -0.08641(12) 0.29304(8) 0.0390(4) Uani 1 1 d . . .
P3 P 0.40782(14) -0.04633(13) 0.23830(8) 0.0404(4) Uani 1 1 d . . .
P4 P 0.38981(15) -0.10647(13) 0.34046(8) 0.0431(4) Uani 1 1 d . . .
F1 F 0.3091(4) 0.0257(3) 0.09308(19) 0.0710(13) Uani 1 1 d . . .
F2 F 0.2790(5) -0.0047(4) -0.0182(2) 0.0947(16) Uani 1 1 d . . .
F3 F 0.2293(4) 0.1462(4) -0.1075(2) 0.1030(18) Uani 1 1 d . . .
F4 F 0.2097(5) 0.3288(4) -0.0811(2) 0.1041(19) Uani 1 1 d . . .
F5 F 0.2376(4) 0.3608(3) 0.0308(2) 0.0743(13) Uani 1 1 d . . .
F6 F 0.3858(4) 0.4492(3) 0.1234(2) 0.0752(13) Uani 1 1 d . . .
F7 F 0.5730(4) 0.5293(4) 0.0630(3) 0.0992(17) Uani 1 1 d . . .
F8 F 0.7311(4) 0.4175(4) 0.0089(3) 0.1088(19) Uani 1 1 d . . .
F9 F 0.6951(4) 0.2275(4) 0.0133(2) 0.0864(15) Uani 1 1 d . . .
F10 F 0.5086(3) 0.1451(3) 0.07377(19) 0.0631(11) Uani 1 1 d . . .
F11 F 0.1528(3) -0.3558(3) 0.29414(19) 0.0630(11) Uani 1 1 d . . .
F12 F -0.0023(4) -0.4883(4) 0.3305(3) 0.1043(18) Uani 1 1 d . . .
F13 F -0.1346(4) -0.5017(4) 0.4441(3) 0.116(2) Uani 1 1 d . . .
F14 F -0.1098(4) -0.3756(4) 0.5200(2) 0.1029(18) Uani 1 1 d . . .
F15 F 0.0469(4) -0.2426(3) 0.48574(19) 0.0716(13) Uani 1 1 d . . .
F16 F 0.3198(4) -0.4168(3) 0.3673(2) 0.0782(14) Uani 1 1 d . . .
F17 F 0.3766(4) -0.5517(4) 0.4582(3) 0.0994(17) Uani 1 1 d . . .
F18 F 0.3946(4) -0.5044(4) 0.5697(3) 0.1049(19) Uani 1 1 d . . .
F19 F 0.3561(4) -0.3200(4) 0.5886(2) 0.0915(16) Uani 1 1 d . . .
F20 F 0.2919(4) -0.1848(3) 0.49854(19) 0.0727(13) Uani 1 1 d . . .
N N 0.3033(5) 0.2876(4) 0.2273(3) 0.0544(16) Uani 1 1 d . . .
C1 C 0.2760(5) 0.1941(5) 0.0678(3) 0.0419(16) Uani 1 1 d . . .
C2 C 0.2849(6) 0.1032(5) 0.0522(3) 0.0487(18) Uani 1 1 d . . .
C3 C 0.2692(6) 0.0848(6) -0.0052(4) 0.062(2) Uani 1 1 d . . .
C4 C 0.2431(6) 0.1623(7) -0.0506(4) 0.066(2) Uani 1 1 d . . .
C5 C 0.2352(7) 0.2533(7) -0.0376(4) 0.068(2) Uani 1 1 d . . .
C6 C 0.2512(6) 0.2671(5) 0.0206(3) 0.0507(18) Uani 1 1 d . . .
C7 C 0.4383(5) 0.2927(5) 0.1024(3) 0.0435(17) Uani 1 1 d . . .
C8 C 0.4611(6) 0.3896(6) 0.0974(4) 0.056(2) Uani 1 1 d . . .
C9 C 0.5563(7) 0.4328(6) 0.0665(4) 0.068(2) Uani 1 1 d . . .
C10 C 0.6353(7) 0.3771(7) 0.0383(4) 0.070(2) Uani 1 1 d . . .
C11 C 0.6169(6) 0.2834(6) 0.0411(3) 0.059(2) Uani 1 1 d . . .
C12 C 0.5202(6) 0.2410(5) 0.0727(3) 0.0492(18) Uani 1 1 d . . .
C13 C 0.1041(5) -0.2895(5) 0.3870(3) 0.0432(16) Uani 1 1 d . . .
C14 C 0.0881(6) -0.3554(5) 0.3505(3) 0.0527(19) Uani 1 1 d . . .
C15 C 0.0094(7) -0.4257(6) 0.3689(4) 0.068(2) Uani 1 1 d . . .
C16 C -0.0585(7) -0.4304(7) 0.4261(5) 0.076(3) Uani 1 1 d . . .
C17 C -0.0446(6) -0.3689(7) 0.4644(4) 0.068(2) Uani 1 1 d . . .
C18 C 0.0360(6) -0.2994(5) 0.4445(3) 0.0536(19) Uani 1 1 d . . .
C19 C 0.3001(5) -0.2950(5) 0.4294(3) 0.0412(16) Uani 1 1 d . . .
C20 C 0.3255(6) -0.3873(5) 0.4225(3) 0.0525(18) Uani 1 1 d . . .
C21 C 0.3573(6) -0.4587(6) 0.4678(4) 0.066(2) Uani 1 1 d . . .
C22 C 0.3653(6) -0.4340(7) 0.5239(4) 0.070(2) Uani 1 1 d . . .
C23 C 0.3463(6) -0.3424(7) 0.5328(4) 0.060(2) Uani 1 1 d . . .
C24 C 0.3124(6) -0.2770(5) 0.4862(3) 0.0510(18) Uani 1 1 d . . .
C25 C 0.0417(5) 0.1514(5) 0.1396(3) 0.0459(17) Uani 1 1 d . . .
C26 C 0.0210(6) 0.0621(6) 0.1254(3) 0.0548(19) Uani 1 1 d . . .
H26A H 0.0444 0.0049 0.1488 0.066 Uiso 1 1 calc R . .
C27 C -0.0352(6) 0.0571(7) 0.0756(4) 0.070(2) Uani 1 1 d . . .
H27A H -0.0490 -0.0028 0.0659 0.084 Uiso 1 1 calc R . .
C28 C -0.0699(7) 0.1441(9) 0.0412(4) 0.085(3) Uani 1 1 d . . .
H28A H -0.1072 0.1422 0.0083 0.102 Uiso 1 1 calc R . .
C29 C -0.0489(7) 0.2325(7) 0.0556(4) 0.077(3) Uani 1 1 d . . .
H29A H -0.0722 0.2901 0.0326 0.093 Uiso 1 1 calc R . .
C30 C 0.0064(6) 0.2359(6) 0.1039(4) 0.060(2) Uani 1 1 d . . .
H30A H 0.0206 0.2961 0.1130 0.071 Uiso 1 1 calc R . .
C31 C 0.0459(6) 0.2115(5) 0.2584(3) 0.0502(18) Uani 1 1 d . . .
C32 C -0.0509(7) 0.2595(5) 0.2535(4) 0.066(2) Uani 1 1 d . . .
H32A H -0.0786 0.2683 0.2161 0.079 Uiso 1 1 calc R . .
C33 C -0.1084(7) 0.2958(6) 0.3063(5) 0.088(3) Uani 1 1 d . . .
H33A H -0.1743 0.3284 0.3036 0.105 Uiso 1 1 calc R . .
C34 C -0.0671(9) 0.2828(7) 0.3616(5) 0.091(3) Uani 1 1 d . . .
H34A H -0.1052 0.3077 0.3956 0.109 Uiso 1 1 calc R . .
C35 C 0.0276(8) 0.2348(6) 0.3675(4) 0.074(3) Uani 1 1 d . . .
H35A H 0.0543 0.2252 0.4052 0.089 Uiso 1 1 calc R . .
C36 C 0.0831(6) 0.2006(5) 0.3163(4) 0.060(2) Uani 1 1 d . . .
H36A H 0.1490 0.1685 0.3200 0.072 Uiso 1 1 calc R . .
C37 C 0.4263(5) -0.1475(5) 0.1956(3) 0.0454(17) Uani 1 1 d . . .
C38 C 0.3837(6) -0.2395(5) 0.2207(3) 0.057(2) Uani 1 1 d . . .
H38A H 0.3515 -0.2537 0.2628 0.068 Uiso 1 1 calc R . .
C39 C 0.3882(7) -0.3100(6) 0.1843(4) 0.072(2) Uani 1 1 d . . .
H39A H 0.3599 -0.3717 0.2019 0.086 Uiso 1 1 calc R . .
C40 C 0.4351(7) -0.2887(7) 0.1217(4) 0.072(2) Uani 1 1 d . . .
H40A H 0.4381 -0.3359 0.0967 0.087 Uiso 1 1 calc R . .
C41 C 0.4770(6) -0.1981(7) 0.0965(4) 0.072(2) Uani 1 1 d . . .
H41A H 0.5078 -0.1841 0.0541 0.086 Uiso 1 1 calc R . .
C42 C 0.4747(5) -0.1269(6) 0.1326(3) 0.0544(19) Uani 1 1 d . . .
H42A H 0.5051 -0.0660 0.1151 0.065 Uiso 1 1 calc R . .
C43 C 0.5359(5) 0.0180(5) 0.2173(3) 0.0460(17) Uani 1 1 d . . .
C44 C 0.6348(6) -0.0302(7) 0.2077(4) 0.073(2) Uani 1 1 d . . .
H44A H 0.6368 -0.0974 0.2093 0.087 Uiso 1 1 calc R . .
C45 C 0.7280(7) 0.0208(10) 0.1962(5) 0.102(4) Uani 1 1 d . . .
H45A H 0.7943 -0.0118 0.1903 0.123 Uiso 1 1 calc R . .
C46 C 0.7266(8) 0.1187(9) 0.1930(4) 0.088(3) Uani 1 1 d . . .
H46A H 0.7921 0.1523 0.1838 0.105 Uiso 1 1 calc R . .
C47 C 0.6324(9) 0.1687(7) 0.2029(4) 0.085(3) Uani 1 1 d . . .
H47A H 0.6316 0.2358 0.2014 0.102 Uiso 1 1 calc R . .
C48 C 0.5363(7) 0.1155(6) 0.2154(4) 0.070(2) Uani 1 1 d . . .
H48A H 0.4703 0.1480 0.2226 0.085 Uiso 1 1 calc R . .
C49 C 0.5143(6) -0.1676(6) 0.3577(3) 0.0545(19) Uani 1 1 d . . .
C50 C 0.5638(9) -0.2344(8) 0.3231(5) 0.108(4) Uani 1 1 d . . .
H50A H 0.5325 -0.2467 0.2899 0.129 Uiso 1 1 calc R . .
C51 C 0.6569(10) -0.2840(9) 0.3350(5) 0.121(5) Uani 1 1 d . . .
H51A H 0.6859 -0.3304 0.3113 0.145 Uiso 1 1 calc R . .
C52 C 0.7051(9) -0.2656(9) 0.3803(6) 0.112(4) Uani 1 1 d . . .
H52A H 0.7715 -0.2948 0.3864 0.134 Uiso 1 1 calc R . .
C53 C 0.6578(10) -0.2043(10) 0.4179(6) 0.126(5) Uani 1 1 d . . .
H53A H 0.6883 -0.1957 0.4522 0.151 Uiso 1 1 calc R . .
C54 C 0.5621(8) -0.1532(8) 0.4052(4) 0.100(3) Uani 1 1 d . . .
H54A H 0.5319 -0.1089 0.4302 0.120 Uiso 1 1 calc R . .
C55 C 0.3937(6) 0.0056(5) 0.3702(3) 0.0540(19) Uani 1 1 d . . .
C56 C 0.4878(8) 0.0572(7) 0.3629(4) 0.082(3) Uani 1 1 d . . .
H56A H 0.5524 0.0332 0.3431 0.098 Uiso 1 1 calc R . .
C57 C 0.4883(11) 0.1415(9) 0.3838(5) 0.121(5) Uani 1 1 d . . .
H57A H 0.5531 0.1752 0.3779 0.145 Uiso 1 1 calc R . .
C58 C 0.3925(12) 0.1794(8) 0.4142(5) 0.113(4) Uani 1 1 d . . .
H58A H 0.3937 0.2373 0.4293 0.135 Uiso 1 1 calc R . .
C59 C 0.2961(9) 0.1296(7) 0.4216(4) 0.095(3) Uani 1 1 d . . .
H59A H 0.2312 0.1543 0.4404 0.113 Uiso 1 1 calc R . .
C60 C 0.2984(7) 0.0422(6) 0.4003(4) 0.072(2) Uani 1 1 d . . .
H60A H 0.2344 0.0071 0.4063 0.087 Uiso 1 1 calc R . .
C61 C 0.0878(5) -0.1475(5) 0.2389(3) 0.0446(17) Uani 1 1 d . . .
C62 C 0.1491(6) -0.1554(5) 0.1812(3) 0.0490(18) Uani 1 1 d . . .
H62A H 0.2183 -0.1285 0.1701 0.059 Uiso 1 1 calc R . .
C63 C 0.1099(7) -0.2024(6) 0.1396(4) 0.063(2) Uani 1 1 d . . .
H63A H 0.1529 -0.2069 0.1012 0.075 Uiso 1 1 calc R . .
C64 C 0.0112(8) -0.2412(7) 0.1544(5) 0.081(3) Uani 1 1 d . . .
H64A H -0.0139 -0.2744 0.1268 0.097 Uiso 1 1 calc R . .
C65 C -0.0541(7) -0.2324(6) 0.2105(5) 0.078(3) Uani 1 1 d . . .
H65A H -0.1246 -0.2565 0.2196 0.093 Uiso 1 1 calc R . .
C66 C -0.0156(6) -0.1877(5) 0.2537(4) 0.061(2) Uani 1 1 d . . .
H66A H -0.0588 -0.1846 0.2924 0.073 Uiso 1 1 calc R . .
C67 C 0.0235(5) -0.0403(5) 0.3375(3) 0.0434(16) Uani 1 1 d . . .
C68 C -0.0630(6) 0.0014(5) 0.3104(3) 0.056(2) Uani 1 1 d . . .
H68A H -0.0581 0.0085 0.2670 0.067 Uiso 1 1 calc R . .
C69 C -0.1571(6) 0.0335(6) 0.3448(4) 0.069(2) Uani 1 1 d . . .
H69A H -0.2146 0.0598 0.3252 0.083 Uiso 1 1 calc R . .
C70 C -0.1630(7) 0.0252(6) 0.4086(4) 0.079(3) Uani 1 1 d . . .
H70A H -0.2247 0.0471 0.4325 0.094 Uiso 1 1 calc R . .
C71 C -0.0778(7) -0.0154(7) 0.4377(4) 0.075(3) Uani 1 1 d . . .
H71A H -0.0819 -0.0204 0.4808 0.090 Uiso 1 1 calc R . .
C72 C 0.0123(6) -0.0482(5) 0.4024(3) 0.0553(19) Uani 1 1 d . . .
H72A H 0.0682 -0.0769 0.4226 0.066 Uiso 1 1 calc R . .
C73 C 0.2963(7) 0.3321(6) 0.2651(4) 0.070(2) Uani 1 1 d . . .
C74 C 0.2798(9) 0.3928(8) 0.3134(5) 0.117(4) Uani 1 1 d . . .
H74A H 0.2327 0.4466 0.3017 0.175 Uiso 1 1 calc R . .
H74B H 0.3486 0.4172 0.3174 0.175 Uiso 1 1 calc R . .
H74C H 0.2473 0.3544 0.3529 0.175 Uiso 1 1 calc R . .
C75 C 0.1349(5) 0.5114(11) 0.1147(3) 0.134(7) Uani 0.75 1 d PD . .
H75A H 0.1787 0.4571 0.1023 0.161 Uiso 0.75 1 calc PR . .
H75B H 0.1772 0.5706 0.0997 0.161 Uiso 0.75 1 calc PR . .
Cl1 Cl 0.0170(4) 0.5213(3) 0.0826(2) 0.1215(14) Uani 0.75 1 d PD . .
Cl2 Cl 0.0995(5) 0.4926(4) 0.1955(2) 0.176(2) Uani 0.75 1 d PD . .
C76 C 0.6445(10) 0.5164(10) 0.1899(5) 0.237(11) Uiso 0.75 1 d PD . .
Cl3 Cl 0.7445(9) 0.4307(8) 0.1715(5) 0.177(4) Uiso 0.37 1 d PD A 1
Cl4 Cl 0.5878(13) 0.5003(12) 0.2686(5) 0.246(7) Uiso 0.37 1 d PD A 1
Cl5 Cl 0.7497(11) 0.5346(10) 0.2284(7) 0.206(5) Uiso 0.37 1 d PD A 2
Cl6 Cl 0.5735(10) 0.4267(9) 0.2475(6) 0.184(5) Uiso 0.37 1 d PD A 2

loop_
_atom_site_aniso_label
_atom_site_aniso_U_11
_atom_site_aniso_U_22
_atom_site_aniso_U_33
_atom_site_aniso_U_23
_atom_site_aniso_U_13
_atom_site_aniso_U_12
Pt1 0.04141(17) 0.04289(16) 0.03789(15) -0.00875(12) 0.00379(12) -0.00964(12)
Pt2 0.03789(16) 0.04412(16) 0.03232(14) -0.00629(11) 0.00167(11) -0.01063(12)
Pd 0.0343(3) 0.0419(3) 0.0334(3) -0.0066(2) 0.0019(2) -0.0088(2)
P1 0.0380(11) 0.0447(11) 0.0405(10) -0.0076(8) 0.0020(8) -0.0052(8)
P2 0.0354(10) 0.0445(10) 0.0348(9) -0.0065(8) 0.0018(7) -0.0111(8)
P3 0.0343(10) 0.0507(11) 0.0340(9) -0.0061(8) 0.0005(7) -0.0102(8)
P4 0.0401(11) 0.0525(11) 0.0347(9) -0.0050(8) -0.0012(8) -0.0133(9)
F1 0.102(4) 0.050(3) 0.058(3) -0.009(2) -0.007(2) -0.001(2)
F2 0.128(5) 0.084(4) 0.085(4) -0.047(3) -0.019(3) -0.002(3)
F3 0.110(4) 0.154(5) 0.059(3) -0.042(3) -0.030(3) 0.007(4)
F4 0.124(5) 0.116(4) 0.068(3) 0.001(3) -0.031(3) 0.028(4)
F5 0.092(4) 0.057(3) 0.067(3) -0.001(2) -0.008(3) 0.005(3)
F6 0.066(3) 0.054(3) 0.098(4) -0.017(2) 0.011(3) -0.006(2)
F7 0.080(4) 0.062(3) 0.139(5) -0.007(3) 0.021(3) -0.029(3)
F8 0.064(4) 0.108(4) 0.131(5) 0.003(4) 0.027(3) -0.035(3)
F9 0.048(3) 0.118(4) 0.087(3) -0.028(3) 0.014(2) 0.004(3)
F10 0.058(3) 0.064(3) 0.066(3) -0.019(2) 0.001(2) -0.002(2)
F11 0.073(3) 0.060(3) 0.055(3) -0.017(2) 0.002(2) -0.019(2)
F12 0.107(4) 0.083(4) 0.132(5) -0.036(3) -0.019(4) -0.046(3)
F13 0.079(4) 0.099(4) 0.156(6) -0.003(4) 0.008(4) -0.058(3)
F14 0.077(4) 0.125(5) 0.081(4) 0.006(3) 0.037(3) -0.031(3)
F15 0.079(3) 0.086(3) 0.042(2) -0.011(2) 0.013(2) -0.017(3)
F16 0.088(4) 0.067(3) 0.086(3) -0.028(3) -0.016(3) 0.010(3)
F17 0.097(4) 0.061(3) 0.137(5) -0.005(3) -0.028(4) 0.009(3)
F18 0.093(4) 0.103(4) 0.104(4) 0.037(3) -0.038(3) -0.004(3)
F19 0.101(4) 0.119(4) 0.055(3) 0.000(3) -0.029(3) -0.011(3)
F20 0.098(4) 0.071(3) 0.052(3) -0.017(2) -0.015(2) -0.001(3)
N 0.057(4) 0.061(4) 0.046(4) -0.020(3) 0.002(3) -0.012(3)
C1 0.033(4) 0.053(4) 0.039(4) -0.009(3) -0.002(3) -0.007(3)
C2 0.051(5) 0.055(5) 0.037(4) -0.009(3) 0.001(3) -0.009(4)
C3 0.050(5) 0.064(5) 0.072(6) -0.029(5) 0.003(4) -0.006(4)
C4 0.054(5) 0.099(7) 0.049(5) -0.025(5) -0.007(4) 0.000(5)
C5 0.054(5) 0.091(7) 0.050(5) -0.001(5) -0.004(4) 0.011(5)
C6 0.045(5) 0.056(5) 0.048(4) -0.013(4) 0.004(3) -0.005(4)
C7 0.035(4) 0.053(5) 0.040(4) -0.005(3) 0.000(3) -0.009(3)
C8 0.048(5) 0.054(5) 0.062(5) -0.005(4) 0.001(4) -0.010(4)
C9 0.057(6) 0.060(6) 0.077(6) -0.001(4) 0.005(4) -0.021(4)
C10 0.051(5) 0.076(6) 0.076(6) -0.007(5) 0.010(4) -0.026(5)
C11 0.045(5) 0.074(6) 0.053(5) -0.013(4) 0.006(4) -0.001(4)
C12 0.049(5) 0.055(5) 0.043(4) -0.007(3) -0.005(3) -0.006(4)
C13 0.036(4) 0.043(4) 0.047(4) 0.003(3) -0.007(3) -0.012(3)
C14 0.050(5) 0.047(4) 0.059(5) -0.002(4) -0.008(4) -0.014(4)
C15 0.070(6) 0.049(5) 0.087(6) -0.013(4) -0.013(5) -0.022(4)
C16 0.049(5) 0.071(6) 0.099(7) 0.003(5) -0.002(5) -0.029(4)
C17 0.047(5) 0.077(6) 0.068(6) 0.009(5) 0.003(4) -0.011(4)
C18 0.047(5) 0.056(5) 0.049(4) 0.004(4) 0.001(4) -0.008(4)
C19 0.032(4) 0.046(4) 0.040(4) -0.002(3) 0.002(3) -0.006(3)
C20 0.049(5) 0.057(5) 0.051(4) -0.005(4) -0.010(4) -0.002(4)
C21 0.048(5) 0.046(5) 0.097(7) -0.002(5) -0.007(5) -0.002(4)
C22 0.052(5) 0.079(7) 0.067(6) 0.022(5) -0.011(4) -0.015(5)
C23 0.051(5) 0.078(6) 0.052(5) -0.006(4) -0.009(4) -0.010(4)
C24 0.049(5) 0.055(5) 0.046(4) -0.005(4) -0.001(3) -0.009(4)
C25 0.033(4) 0.060(5) 0.041(4) -0.010(3) 0.006(3) -0.006(3)
C26 0.043(5) 0.071(5) 0.047(4) -0.010(4) 0.000(3) -0.001(4)
C27 0.050(5) 0.102(7) 0.064(5) -0.027(5) -0.007(4) -0.012(5)
C28 0.054(6) 0.135(9) 0.060(6) 0.006(6) -0.016(4) 0.001(6)
C29 0.056(6) 0.087(7) 0.075(6) 0.019(5) -0.011(5) 0.000(5)
C30 0.049(5) 0.062(5) 0.061(5) 0.000(4) -0.002(4) -0.005(4)
C31 0.044(5) 0.044(4) 0.054(5) -0.005(3) 0.011(4) -0.009(3)
C32 0.059(6) 0.058(5) 0.074(6) -0.008(4) 0.004(4) -0.004(4)
C33 0.067(6) 0.070(6) 0.112(8) -0.026(6) 0.032(6) 0.017(5)
C34 0.112(9) 0.083(7) 0.067(6) -0.032(5) 0.033(6) -0.014(6)
C35 0.081(7) 0.072(6) 0.063(5) -0.025(4) 0.014(5) 0.001(5)
C36 0.055(5) 0.062(5) 0.060(5) -0.015(4) 0.005(4) -0.004(4)
C37 0.042(4) 0.056(5) 0.040(4) -0.012(3) -0.006(3) -0.007(3)
C38 0.067(5) 0.059(5) 0.046(4) -0.015(4) -0.008(4) 0.001(4)
C39 0.093(7) 0.053(5) 0.070(6) -0.016(4) -0.012(5) -0.005(5)
C40 0.077(6) 0.074(6) 0.075(6) -0.041(5) -0.011(5) 0.003(5)
C41 0.058(6) 0.106(8) 0.052(5) -0.027(5) 0.001(4) -0.003(5)
C42 0.039(4) 0.081(6) 0.043(4) -0.016(4) 0.002(3) -0.011(4)
C43 0.035(4) 0.063(5) 0.037(4) -0.002(3) -0.003(3) -0.013(3)
C44 0.039(5) 0.104(7) 0.078(6) -0.034(5) 0.005(4) -0.013(5)
C45 0.039(6) 0.166(12) 0.107(8) -0.054(8) 0.013(5) -0.031(7)
C46 0.052(6) 0.126(9) 0.079(7) -0.004(7) -0.005(5) -0.045(6)
C47 0.093(8) 0.074(6) 0.086(7) 0.017(5) -0.038(6) -0.040(6)
C48 0.063(6) 0.067(6) 0.078(6) 0.011(5) -0.023(5) -0.024(4)
C49 0.044(5) 0.072(5) 0.046(4) -0.002(4) -0.011(4) -0.016(4)
C50 0.102(9) 0.133(9) 0.108(8) -0.042(7) -0.062(7) 0.048(8)
C51 0.109(10) 0.156(11) 0.108(9) -0.031(8) -0.053(8) 0.063(9)
C52 0.072(8) 0.131(11) 0.120(10) 0.014(8) -0.027(8) 0.019(7)
C53 0.103(10) 0.183(14) 0.103(9) -0.019(9) -0.064(8) 0.006(9)
C54 0.087(8) 0.148(10) 0.078(7) -0.037(6) -0.038(6) 0.022(7)
C55 0.064(5) 0.060(5) 0.040(4) -0.016(4) -0.005(4) -0.023(4)
C56 0.090(7) 0.096(7) 0.063(6) -0.033(5) 0.005(5) -0.044(6)
C57 0.158(12) 0.130(10) 0.081(8) -0.039(7) 0.003(7) -0.093(9)
C58 0.198(14) 0.080(7) 0.070(7) -0.034(6) -0.015(8) -0.053(8)
C59 0.126(9) 0.082(7) 0.081(7) -0.043(6) -0.001(6) -0.019(7)
C60 0.079(7) 0.077(6) 0.066(6) -0.026(5) -0.008(5) -0.019(5)
C61 0.041(4) 0.045(4) 0.047(4) -0.005(3) -0.008(3) -0.008(3)
C62 0.053(5) 0.049(4) 0.044(4) -0.006(3) -0.008(3) -0.003(4)
C63 0.073(6) 0.066(5) 0.061(5) -0.027(4) -0.027(4) 0.004(5)
C64 0.095(8) 0.079(7) 0.090(7) -0.043(5) -0.044(6) 0.001(6)
C65 0.059(6) 0.075(6) 0.111(8) -0.021(6) -0.035(6) -0.019(5)
C66 0.052(5) 0.063(5) 0.068(5) -0.012(4) -0.006(4) -0.014(4)
C67 0.041(4) 0.046(4) 0.040(4) -0.005(3) 0.002(3) -0.010(3)
C68 0.052(5) 0.058(5) 0.051(4) -0.004(4) 0.008(4) -0.015(4)
C69 0.040(5) 0.074(6) 0.086(6) -0.013(5) 0.006(4) 0.001(4)
C70 0.065(6) 0.085(7) 0.076(6) -0.022(5) 0.023(5) -0.001(5)
C71 0.060(6) 0.108(7) 0.053(5) -0.025(5) 0.015(4) -0.001(5)
C72 0.048(5) 0.062(5) 0.052(5) -0.011(4) 0.006(4) -0.009(4)
C73 0.084(7) 0.066(6) 0.061(5) -0.015(4) -0.006(5) -0.019(5)
C74 0.163(11) 0.113(9) 0.091(8) -0.063(7) -0.013(7) -0.025(8)
C75 0.107(13) 0.120(13) 0.161(16) -0.069(11) 0.064(11) -0.014(10)
Cl1 0.117(3) 0.111(3) 0.148(4) -0.034(3) -0.048(3) 0.025(3)
Cl2 0.195(6) 0.208(6) 0.108(4) -0.001(3) -0.018(4) 0.037(5)

loop_
_atom_type_symbol
_atom_type_description
_atom_type_scat_dispersion_real
_atom_type_scat_dispersion_imag
_atom_type_scat_source
C C 0.0033 0.0016 'International Tables Vol C Tables 4.2.6.8 and 6.1.1.4'
H H 0.0000 0.0000 'International Tables Vol C Tables 4.2.6.8 and 6.1.1.4'
N N 0.0061 0.0033 'International Tables Vol C Tables 4.2.6.8 and 6.1.1.4'
F F 0.0171 0.0103 'International Tables Vol C Tables 4.2.6.8 and 6.1.1.4'
P P 0.1023 0.0942 'International Tables Vol C Tables 4.2.6.8 and 6.1.1.4'
Pd Pd -0.9988 1.0072 'International Tables Vol C Tables 4.2.6.8 and 6.1.1.4'
Pt Pt -1.7033 8.3905 'International Tables Vol C Tables 4.2.6.8 and 6.1.1.4'
Cl Cl 0.1484 0.1585 'International Tables Vol C Tables 4.2.6.8 and 6.1.1.4'

loop_
_geom_angle_atom_site_label_1
_geom_angle_atom_site_label_2
_geom_angle_atom_site_label_3
_geom_angle
_geom_angle_site_symmetry_1
_geom_angle_site_symmetry_3
_geom_angle_publ_flag
C1 Pt1 N 171.4(3) . . ?
C1 Pt1 C7 85.9(3) . . ?
N Pt1 C7 91.2(2) . . ?
C1 Pt1 P1 90.77(19) . . ?
N Pt1 P1 92.09(17) . . ?
C7 Pt1 P1 176.68(18) . . ?
C1 Pt1 Pd 96.68(19) . . ?
N Pt1 Pd 91.37(17) . . ?
C7 Pt1 Pd 130.72(18) . . ?
P1 Pt1 Pd 49.62(4) . . ?
C19 Pt2 C13 83.7(2) . . ?
C19 Pt2 P4 90.51(18) . . ?
C13 Pt2 P4 173.36(18) . . ?
C19 Pt2 P2 174.62(18) . . ?
C13 Pt2 P2 91.33(17) . . ?
P4 Pt2 P2 94.58(6) . . ?
P1 Pd P2 106.64(7) . . ?
P1 Pd P3 161.97(7) . . ?
P2 Pd P3 91.32(6) . . ?
P1 Pd Pt1 52.22(5) . . ?
P2 Pd Pt1 158.55(5) . . ?
P3 Pd Pt1 109.76(5) . . ?
C31 P1 C25 107.4(3) . . ?
C31 P1 Pd 117.6(3) . . ?
C25 P1 Pd 123.6(2) . . ?
C31 P1 Pt1 116.9(2) . . ?
C25 P1 Pt1 110.5(2) . . ?
Pd P1 Pt1 78.16(6) . . ?
C67 P2 C61 102.7(3) . . ?
C67 P2 Pd 111.3(2) . . ?
C61 P2 Pd 103.0(2) . . ?
C67 P2 Pt2 108.6(2) . . ?
C61 P2 Pt2 112.8(2) . . ?
Pd P2 Pt2 117.35(7) . . ?
C43 P3 C37 105.1(3) . . ?
C43 P3 P4 106.0(2) . . ?
C37 P3 P4 108.6(2) . . ?
C43 P3 Pd 120.0(2) . . ?
C37 P3 Pd 111.9(2) . . ?
P4 P3 Pd 104.65(8) . . ?
C49 P4 C55 102.9(4) . . ?
C49 P4 P3 109.5(2) . . ?
C55 P4 P3 99.8(2) . . ?
C49 P4 Pt2 118.4(2) . . ?
C55 P4 Pt2 119.7(3) . . ?
P3 P4 Pt2 104.87(8) . . ?
C73 N Pt1 166.6(7) . . ?
C2 C1 C6 114.0(6) . . ?
C2 C1 Pt1 127.8(5) . . ?
C6 C1 Pt1 118.1(5) . . ?
F1 C2 C1 120.7(6) . . ?
F1 C2 C3 115.5(7) . . ?
C1 C2 C3 123.9(7) . . ?
F2 C3 C2 121.6(8) . . ?
F2 C3 C4 119.4(8) . . ?
C2 C3 C4 119.0(7) . . ?
C5 C4 F3 120.9(8) . . ?
C5 C4 C3 119.2(7) . . ?
F3 C4 C3 120.0(8) . . ?
C4 C5 F4 119.7(8) . . ?
C4 C5 C6 119.2(8) . . ?
F4 C5 C6 121.1(8) . . ?
F5 C6 C1 119.8(6) . . ?
F5 C6 C5 115.4(7) . . ?
C1 C6 C5 124.7(7) . . ?
C8 C7 C12 114.2(6) . . ?
C8 C7 Pt1 123.0(5) . . ?
C12 C7 Pt1 122.8(5) . . ?
F6 C8 C9 115.8(7) . . ?
F6 C8 C7 120.0(6) . . ?
C9 C8 C7 124.2(7) . . ?
F7 C9 C8 121.0(8) . . ?
F7 C9 C10 120.1(7) . . ?
C8 C9 C10 118.8(8) . . ?
C11 C10 F8 120.7(8) . . ?
C11 C10 C9 119.4(8) . . ?
F8 C10 C9 120.0(8) . . ?
C10 C11 F9 119.7(7) . . ?
C10 C11 C12 121.0(7) . . ?
F9 C11 C12 119.3(7) . . ?
F10 C12 C7 120.4(6) . . ?
F10 C12 C11 117.2(7) . . ?
C7 C12 C11 122.4(7) . . ?
C14 C13 C18 115.3(6) . . ?
C14 C13 Pt2 122.2(5) . . ?
C18 C13 Pt2 121.9(5) . . ?
F11 C14 C13 120.9(6) . . ?
F11 C14 C15 116.2(7) . . ?
C13 C14 C15 122.9(7) . . ?
F12 C15 C14 119.9(8) . . ?
F12 C15 C16 120.8(8) . . ?
C14 C15 C16 119.3(8) . . ?
C17 C16 F13 121.3(9) . . ?
C17 C16 C15 120.1(8) . . ?
F13 C16 C15 118.5(9) . . ?
F14 C17 C16 119.3(8) . . ?
F14 C17 C18 121.7(9) . . ?
C16 C17 C18 119.0(8) . . ?
F15 C18 C13 121.1(6) . . ?
F15 C18 C17 115.6(7) . . ?
C13 C18 C17 123.3(8) . . ?
C20 C19 C24 113.2(6) . . ?
C20 C19 Pt2 123.3(5) . . ?
C24 C19 Pt2 123.3(5) . . ?
C19 C20 F16 120.5(6) . . ?
C19 C20 C21 125.0(8) . . ?
F16 C20 C21 114.4(7) . . ?
F17 C21 C22 121.0(8) . . ?
F17 C21 C20 121.5(8) . . ?
C22 C21 C20 117.5(8) . . ?
C23 C22 F18 121.4(9) . . ?
C23 C22 C21 120.4(8) . . ?
F18 C22 C21 118.2(9) . . ?
C22 C23 F19 119.0(8) . . ?
C22 C23 C24 118.3(8) . . ?
F19 C23 C24 122.6(8) . . ?
C23 C24 C19 125.5(7) . . ?
C23 C24 F20 115.6(7) . . ?
C19 C24 F20 118.9(6) . . ?
C26 C25 C30 118.8(7) . . ?
C26 C25 P1 119.7(5) . . ?
C30 C25 P1 121.2(6) . . ?
C25 C26 C27 120.6(7) . . ?
C28 C27 C26 118.7(9) . . ?
C29 C28 C27 120.3(9) . . ?
C30 C29 C28 120.2(8) . . ?
C29 C30 C25 121.5(8) . . ?
C32 C31 C36 117.6(7) . . ?
C32 C31 P1 124.8(6) . . ?
C36 C31 P1 117.6(6) . . ?
C31 C32 C33 119.1(8) . . ?
C34 C33 C32 120.3(9) . . ?
C35 C34 C33 121.4(8) . . ?
C34 C35 C36 118.0(9) . . ?
C35 C36 C31 123.5(8) . . ?
C38 C37 C42 119.1(7) . . ?
C38 C37 P3 123.1(5) . . ?
C42 C37 P3 117.4(6) . . ?
C39 C38 C37 121.1(7) . . ?
C38 C39 C40 119.5(8) . . ?
C41 C40 C39 119.8(8) . . ?
C40 C41 C42 121.3(8) . . ?
C41 C42 C37 119.1(7) . . ?
C48 C43 C44 118.5(7) . . ?
C48 C43 P3 119.2(6) . . ?
C44 C43 P3 122.1(6) . . ?
C45 C44 C43 119.6(9) . . ?
C44 C45 C46 121.1(10) . . ?
C47 C46 C45 121.5(9) . . ?
C46 C47 C48 117.2(9) . . ?
C43 C48 C47 122.2(9) . . ?
C54 C49 C50 116.0(8) . . ?
C54 C49 P4 122.8(7) . . ?
C50 C49 P4 121.1(6) . . ?
C51 C50 C49 123.3(10) . . ?
C52 C51 C50 119.6(12) . . ?
C51 C52 C53 119.8(11) . . ?
C52 C53 C54 120.1(11) . . ?
C49 C54 C53 120.9(10) . . ?
C56 C55 C60 118.5(7) . . ?
C56 C55 P4 122.2(7) . . ?
C60 C55 P4 119.3(6) . . ?
C57 C56 C55 121.2(10) . . ?
C56 C57 C58 121.0(10) . . ?
C59 C58 C57 119.0(9) . . ?
C58 C59 C60 118.7(10) . . ?
C59 C60 C55 121.6(9) . . ?
C62 C61 C66 117.7(7) . . ?
C62 C61 P2 120.1(5) . . ?
C66 C61 P2 122.2(6) . . ?
C63 C62 C61 121.6(7) . . ?
C64 C63 C62 120.3(8) . . ?
C63 C64 C65 120.2(8) . . ?
C64 C65 C66 120.6(8) . . ?
C65 C66 C61 119.6(8) . . ?
C68 C67 C72 116.0(6) . . ?
C68 C67 P2 123.2(5) . . ?
C72 C67 P2 120.8(5) . . ?
C67 C68 C69 123.2(7) . . ?
C70 C69 C68 118.2(8) . . ?
C69 C70 C71 120.5(8) . . ?
C72 C71 C70 119.5(8) . . ?
C71 C72 C67 122.5(8) . . ?
N C73 C74 176.0(10) . . ?
Cl2 C75 Cl1 108.4(4) . . ?
Cl4 C76 Cl5 74.6(8) . . ?
Cl4 C76 Cl6 41.7(6) . . ?
Cl5 C76 Cl6 98.9(8) . . ?
Cl4 C76 Cl3 114.4(9) . . ?
Cl5 C76 Cl3 74.1(7) . . ?
Cl6 C76 Cl3 89.9(8) . . ?

loop_
_geom_bond_atom_site_label_1
_geom_bond_atom_site_label_2
_geom_bond_distance
_geom_bond_site_symmetry_2
_geom_bond_publ_flag
Pt1 C1 1.998(6) . ?
Pt1 N 2.044(6) . ?
Pt1 C7 2.080(6) . ?
Pt1 P1 2.3299(18) . ?
Pt1 Pd 2.8852(6) . ?
Pt2 C19 2.069(6) . ?
Pt2 C13 2.070(6) . ?
Pt2 P4 2.2670(18) . ?
Pt2 P2 2.3556(17) . ?
Pd P1 2.2458(18) . ?
Pd P2 2.3126(17) . ?
Pd P3 2.3523(18) . ?
P1 C31 1.798(7) . ?
P1 C25 1.798(7) . ?
P2 C67 1.811(7) . ?
P2 C61 1.831(7) . ?
P3 C43 1.810(7) . ?
P3 C37 1.824(7) . ?
P3 P4 2.216(2) . ?
P4 C49 1.808(8) . ?
P4 C55 1.810(7) . ?
F1 C2 1.330(7) . ?
F2 C3 1.329(8) . ?
F3 C4 1.350(8) . ?
F4 C5 1.350(9) . ?
F5 C6 1.365(8) . ?
F6 C8 1.355(8) . ?
F7 C9 1.356(9) . ?
F8 C10 1.347(9) . ?
F9 C11 1.360(8) . ?
F10 C12 1.346(8) . ?
F11 C14 1.356(8) . ?
F12 C15 1.350(9) . ?
F13 C16 1.358(9) . ?
F14 C17 1.335(9) . ?
F15 C18 1.338(8) . ?
F16 C20 1.364(8) . ?
F17 C21 1.360(8) . ?
F18 C22 1.354(8) . ?
F19 C23 1.348(8) . ?
F20 C24 1.369(8) . ?
N C73 1.118(9) . ?
C1 C2 1.371(9) . ?
C1 C6 1.377(9) . ?
C2 C3 1.379(10) . ?
C3 C4 1.397(11) . ?
C4 C5 1.349(11) . ?
C5 C6 1.377(10) . ?
C7 C8 1.372(9) . ?
C7 C12 1.372(9) . ?
C8 C9 1.363(10) . ?
C9 C10 1.367(11) . ?
C10 C11 1.325(10) . ?
C11 C12 1.377(10) . ?
C13 C14 1.369(9) . ?
C13 C18 1.380(9) . ?
C14 C15 1.370(10) . ?
C15 C16 1.380(12) . ?
C16 C17 1.344(11) . ?
C17 C18 1.381(10) . ?
C19 C20 1.344(9) . ?
C19 C24 1.353(9) . ?
C20 C21 1.367(10) . ?
C21 C22 1.363(11) . ?
C22 C23 1.334(11) . ?
C23 C24 1.351(10) . ?
C25 C26 1.384(9) . ?
C25 C30 1.388(9) . ?
C26 C27 1.411(10) . ?
C27 C28 1.399(12) . ?
C28 C29 1.375(12) . ?
C29 C30 1.371(11) . ?
C31 C32 1.371(9) . ?
C31 C36 1.409(10) . ?
C32 C33 1.422(11) . ?
C33 C34 1.379(12) . ?
C34 C35 1.351(12) . ?
C35 C36 1.371(10) . ?
C37 C38 1.384(9) . ?
C37 C42 1.388(9) . ?
C38 C39 1.373(9) . ?
C39 C40 1.379(11) . ?
C40 C41 1.364(11) . ?
C41 C42 1.381(10) . ?
C43 C48 1.351(10) . ?
C43 C44 1.387(10) . ?
C44 C45 1.349(11) . ?
C45 C46 1.354(13) . ?
C46 C47 1.351(12) . ?
C47 C48 1.395(11) . ?
C49 C54 1.340(11) . ?
C49 C50 1.374(11) . ?
C50 C51 1.369(12) . ?
C51 C52 1.317(14) . ?
C52 C53 1.349(15) . ?
C53 C54 1.410(13) . ?
C55 C56 1.371(10) . ?
C55 C60 1.386(10) . ?
C56 C57 1.341(12) . ?
C57 C58 1.403(15) . ?
C58 C59 1.383(14) . ?
C59 C60 1.383(11) . ?
C61 C62 1.382(9) . ?
C61 C66 1.390(9) . ?
C62 C63 1.382(9) . ?
C63 C64 1.329(12) . ?
C64 C65 1.378(12) . ?
C65 C66 1.387(11) . ?
C67 C68 1.381(9) . ?
C67 C72 1.391(9) . ?
C68 C69 1.391(10) . ?
C69 C70 1.373(11) . ?
C70 C71 1.383(11) . ?
C71 C72 1.366(10) . ?
C73 C74 1.461(11) . ?
C75 Cl2 1.723(3) . ?
C75 Cl1 1.732(3) . ?
C76 Cl4 1.724(5) . ?
C76 Cl5 1.732(5) . ?
C76 Cl6 1.745(5) . ?
C76 Cl3 1.745(5) . ?
